data_4506060
loop_
_publ_author_name
'Tykarska, Ewa'
'Sobiak, Stanis\/law'
'Gdaniec, Maria'

_publ_section_title
;
 Supramolecular Organization of Neutral and Ionic Forms of
 Pharmaceutically Relevant Glycyrrhizic Acid---Amphiphile Self-Assembly
 and Inclusion of Small Drug Molecules
;
_journal_issue 4
_journal_name_full 'Crystal Growth &amp; Design'
_journal_page_first 2133
_journal_paper_doi 10.1021/cg300160c
_journal_volume 12
_journal_year 2012
_chemical_absolute_configuration rm
_chemical_formula_moiety
;
C42 H61 O16, 6.25(C H4 O), H4 N, 2.04(H2 O)
;
_chemical_formula_sum 'C48.25 H94.09 N O24.3'
_chemical_formula_weight 1077.09
_chemical_name_common
;
monoammonium beta-glycyrrhizate 
3.53 methanol 1.82 water solvate
;
_chemical_name_systematic
;
3beta-[O-beta-D-glucopyranuronosyl-
beta-D-glucopyranuronosyloxy]-ll-oxo-
(18betaH)-olean-12-en-30beta-oic monoammonium salt
water/methanol solvate 
;
_space_group_IT_number 19
_symmetry_cell_setting orthorhombic
_symmetry_space_group_name_Hall 'P 2ac 2ab'
_symmetry_space_group_name_H-M 'P 21 21 21'
_atom_sites_solution_hydrogens geom
_atom_sites_solution_primary direct
_atom_sites_solution_secondary difmap
_audit_creation_method SHELXL-97
_audit_update_record
;
2011-11-29 # Formatted by publCIF
;
_cell_angle_alpha 90.00
_cell_angle_beta 90.00
_cell_angle_gamma 90.00
_cell_formula_units_Z 4
_cell_length_a 10.3718(2)
_cell_length_b 11.2995(2)
_cell_length_c 50.3536(6)
_cell_measurement_reflns_used 30476
_cell_measurement_temperature 130(2)
_cell_measurement_theta_max 75.92
_cell_measurement_theta_min 3.51
_cell_volume 5901.25(17)
_computing_cell_refinement
;
CrysAlisPro, Oxford Diffraction Ltd.,
Version 1.171.33.36d (release 24-03-2009 CrysAlis171 .NET)
(compiled Mar 24 2009,17:36:51)
;
_computing_data_collection
;
CrysAlisPro, Oxford Diffraction Ltd.,
Version 1.171.33.36d (release 24-03-2009 CrysAlis171 .NET)
(compiled Mar 24 2009,17:36:51)
;
_computing_data_reduction
;
CrysAlisPro, Oxford Diffraction Ltd.,
Version 1.171.33.36d (release 24-03-2009 CrysAlis171 .NET)
(compiled Mar 24 2009,17:36:51)
;
_computing_molecular_graphics
; 
 Mercury CSD 2.4 - new features for the visualization and investigation 
 of crystal structures, C. F. Macrae, I. J. Bruno, J. A. Chisholm, 
 P. R. Edgington, P. McCabe, E. Pidcock, L. Rodriguez-Monge, R. Taylor, 
 J. van de Streek and P. A. Wood, J. Appl. Cryst., 41, 466-470, 2008.
;
_computing_publication_material 'SHELXL-97 (Sheldrick, 2008)'
_computing_structure_refinement 'SHELXL-97 (Sheldrick, 2008)'
_computing_structure_solution 'SHELXS-97 (Sheldrick, 2008)'
_diffrn_ambient_temperature 130(2)
_diffrn_detector_area_resol_mean 10.5357
_diffrn_measured_fraction_theta_full 0.999
_diffrn_measured_fraction_theta_max 0.999
_diffrn_measurement_device_type 'SuperNova, Single source at offset), Atlas'
_diffrn_measurement_method '\w scans'
_diffrn_radiation_monochromator mirror
_diffrn_radiation_source 'Nova (Cu) X-ray Source'
_diffrn_radiation_type CuK\a
_diffrn_radiation_wavelength 1.54184
_diffrn_reflns_av_R_equivalents 0.0395
_diffrn_reflns_av_sigmaI/netI 0.0217
_diffrn_reflns_limit_h_max 12
_diffrn_reflns_limit_h_min -12
_diffrn_reflns_limit_k_max 13
_diffrn_reflns_limit_k_min -10
_diffrn_reflns_limit_l_max 59
_diffrn_reflns_limit_l_min -59
_diffrn_reflns_number 29554
_diffrn_reflns_theta_full 66.60
_diffrn_reflns_theta_max 66.60
_diffrn_reflns_theta_min 3.51
_diffrn_standards_number 0
_exptl_absorpt_coefficient_mu 0.811
_exptl_absorpt_correction_T_max 1.000
_exptl_absorpt_correction_T_min 0.897
_exptl_absorpt_correction_type multi-scan
_exptl_absorpt_process_details
;
CrysAlisPro, Oxford Diffraction Ltd.,
Version 1.171.33.36d (release 24-03-2009 CrysAlis171 .NET)
(compiled Mar 24 2009,17:36:51)
Empirical absorption correction using spherical harmonics,
 implemented in SCALE3 ABSPACK scaling algorithm.
;
_exptl_crystal_colour colourless
_exptl_crystal_density_diffrn 1.212
_exptl_crystal_density_method 'not measured'
_exptl_crystal_description prism
_exptl_crystal_F_000 2340
_exptl_crystal_size_max 0.3
_exptl_crystal_size_mid 0.2
_exptl_crystal_size_min 0.1
_refine_diff_density_max 0.678
_refine_diff_density_min -0.274
_refine_diff_density_rms 0.066
_refine_ls_abs_structure_details 'Flack H D (1983), Acta Cryst. A39, 876-881'
_refine_ls_abs_structure_Flack 0.28(19)
_refine_ls_extinction_method none
_refine_ls_goodness_of_fit_ref 1.046
_refine_ls_hydrogen_treatment constr
_refine_ls_matrix_type full
_refine_ls_number_parameters 689
_refine_ls_number_reflns 10159
_refine_ls_number_restraints 0
_refine_ls_restrained_S_all 1.046
_refine_ls_R_factor_all 0.0656
_refine_ls_R_factor_gt 0.0654
_refine_ls_shift/su_max 0.001
_refine_ls_shift/su_mean 0.000
_refine_ls_structure_factor_coef Fsqd
_refine_ls_weighting_details 'calc w=1/[\s^2^(Fo^2^)+(0.1161P)^2^+3.5262P] where P=(Fo^2^+2Fc^2^)/3'
_refine_ls_weighting_scheme calc
_refine_ls_wR_factor_gt 0.1855
_refine_ls_wR_factor_ref 0.1860
_reflns_number_gt 10094
_reflns_number_total 10159
_reflns_threshold_expression >2sigma(I)
_cod_data_source_file cg300160c_si_002.cif
_cod_data_source_block AGA
_cod_original_formula_sum 'C48.25 H94.09 N O24.30'
_cod_database_code 4506060

loop_
_symmetry_equiv_pos_as_xyz
'x, y, z'
'-x+1/2, -y, z+1/2'
'-x, y+1/2, -z+1/2'
'x+1/2, -y+1/2, -z'

loop_
_atom_site_label
_atom_site_type_symbol
_atom_site_fract_x
_atom_site_fract_y
_atom_site_fract_z
_atom_site_U_iso_or_equiv
_atom_site_adp_type
_atom_site_occupancy
_atom_site_symmetry_multiplicity
_atom_site_calc_flag
_atom_site_refinement_flags
_atom_site_disorder_assembly
_atom_site_disorder_group
N1 N 0.4476(3) 0.9624(3) 0.55156(9) 0.0674(10) Uani 1 1 d . . .
H4N H 0.4749 0.9847 0.5689 0.101 Uiso 1 1 d R . .
H1N H 0.4170 1.0299 0.5424 0.101 Uiso 1 1 d R . .
H2N H 0.5189 0.9296 0.5421 0.101 Uiso 1 1 d R . .
H3N H 0.3808 0.9056 0.5530 0.101 Uiso 1 1 d R . .
O5A O 0.59359(19) 0.71942(17) 0.55526(4) 0.0335(4) Uani 1 1 d . . .
O2A O 0.44573(19) 0.43500(17) 0.54270(4) 0.0357(4) Uani 1 1 d . . .
O3A O 0.5256(2) 0.50995(18) 0.48947(4) 0.0387(5) Uani 1 1 d . . .
H3AO H 0.4791 0.5525 0.4832 0.058 Uiso 1 1 d R . .
O4A O 0.7532(3) 0.6610(2) 0.49210(5) 0.0560(6) Uani 1 1 d . . .
H4AO H 0.7310 0.6898 0.4747 0.084 Uiso 1 1 d R . .
O6A O 0.8915(2) 0.8176(2) 0.53232(6) 0.0513(6) Uani 1 1 d . . .
O7A O 0.7090(2) 0.91884(18) 0.53770(5) 0.0424(5) Uani 1 1 d . . .
C1A C 0.5405(3) 0.6049(3) 0.56084(6) 0.0335(6) Uani 1 1 d . . .
H1AA H 0.6093 0.5515 0.5679 0.040 Uiso 1 1 calc R . .
C2A C 0.4834(3) 0.5524(2) 0.53563(6) 0.0327(6) Uani 1 1 d . . .
H2AA H 0.4064 0.5992 0.5299 0.039 Uiso 1 1 calc R . .
C3A C 0.5829(3) 0.5498(2) 0.51359(6) 0.0344(6) Uani 1 1 d . . .
H3AB H 0.6501 0.4906 0.5187 0.041 Uiso 1 1 calc R . .
C4A C 0.6506(3) 0.6702(3) 0.51055(6) 0.0366(6) Uani 1 1 d . . .
H4AB H 0.5870 0.7301 0.5041 0.044 Uiso 1 1 calc R . .
C5A C 0.7007(3) 0.7077(3) 0.53779(6) 0.0366(6) Uani 1 1 d . . .
H5AA H 0.7606 0.6457 0.5448 0.044 Uiso 1 1 calc R . .
C6A C 0.7715(3) 0.8246(3) 0.53590(6) 0.0380(6) Uani 1 1 d . . .
O5B O 0.22975(19) 0.46575(18) 0.54101(4) 0.0369(4) Uani 1 1 d . . .
O2B O 0.4122(2) 0.19216(18) 0.53001(5) 0.0444(5) Uani 1 1 d . . .
H2BO H 0.4346 0.2135 0.5143 0.067 Uiso 1 1 d R . .
O3B O 0.1582(2) 0.11475(18) 0.54503(4) 0.0442(5) Uani 1 1 d . . .
H3BO H 0.1058 0.0821 0.5378 0.066 Uiso 1 1 d R . .
O4B O -0.0413(2) 0.2816(2) 0.52280(5) 0.0479(5) Uani 1 1 d . . .
H4BO H -0.0825 0.2273 0.5310 0.072 Uiso 1 1 d R . .
O6B O 0.0188(3) 0.6214(2) 0.52302(7) 0.0783(10) Uani 1 1 d . . .
H6BO H -0.0467 0.6745 0.5241 0.117 Uiso 1 1 d R . .
O7B O -0.0518(3) 0.5199(3) 0.55743(6) 0.0655(7) Uani 1 1 d . . .
C1B C 0.3331(3) 0.3955(2) 0.53100(6) 0.0325(6) Uani 1 1 d . . .
H1BA H 0.3384 0.4011 0.5112 0.039 Uiso 1 1 calc R . .
C2B C 0.3133(3) 0.2678(3) 0.53981(6) 0.0353(6) Uani 1 1 d . . .
H2BB H 0.3169 0.2659 0.5596 0.042 Uiso 1 1 calc R . .
C3B C 0.1809(3) 0.2230(2) 0.53133(6) 0.0355(6) Uani 1 1 d . . .
H3BB H 0.1828 0.2065 0.5118 0.043 Uiso 1 1 calc R . .
C4B C 0.0727(3) 0.3114(3) 0.53695(6) 0.0387(6) Uani 1 1 d . . .
H4BB H 0.0538 0.3120 0.5564 0.046 Uiso 1 1 calc R . .
C5B C 0.1111(3) 0.4340(3) 0.52828(7) 0.0389(7) Uani 1 1 d . . .
H5BA H 0.1205 0.4376 0.5085 0.047 Uiso 1 1 calc R . .
C6B C 0.0145(3) 0.5298(3) 0.53814(7) 0.0450(7) Uani 1 1 d . . .
C1 C 0.5558(4) 0.7813(3) 0.64118(6) 0.0451(7) Uani 1 1 d . . .
H1A H 0.5571 0.8667 0.6456 0.054 Uiso 1 1 calc R . .
H1B H 0.6461 0.7529 0.6410 0.054 Uiso 1 1 calc R . .
C2 C 0.4974(4) 0.7651(3) 0.61351(6) 0.0450(7) Uani 1 1 d . . .
H2A H 0.4093 0.7986 0.6132 0.054 Uiso 1 1 calc R . .
H2B H 0.5503 0.8080 0.6003 0.054 Uiso 1 1 calc R . .
C3 C 0.4926(3) 0.6358(3) 0.60657(6) 0.0374(6) Uani 1 1 d . . .
H3A H 0.5831 0.6053 0.6070 0.045 Uiso 1 1 calc R . .
O3 O 0.44425(18) 0.61940(18) 0.57973(4) 0.0351(4) Uani 1 1 d . . .
C4 C 0.4124(3) 0.5586(3) 0.62562(6) 0.0430(7) Uani 1 1 d . . .
C5 C 0.4661(3) 0.5829(3) 0.65413(6) 0.0404(7) Uani 1 1 d . . .
H5A H 0.5565 0.5521 0.6536 0.048 Uiso 1 1 calc R . .
C6 C 0.4000(4) 0.5102(3) 0.67590(7) 0.0493(8) Uani 1 1 d . . .
H6A H 0.3174 0.5481 0.6810 0.059 Uiso 1 1 calc R . .
H6B H 0.3811 0.4296 0.6693 0.059 Uiso 1 1 calc R . .
C7 C 0.4886(4) 0.5031(3) 0.70002(6) 0.0468(8) Uani 1 1 d . . .
H7A H 0.5671 0.4586 0.6950 0.056 Uiso 1 1 calc R . .
H7B H 0.4442 0.4577 0.7141 0.056 Uiso 1 1 calc R . .
C8 C 0.5290(3) 0.6231(3) 0.71132(6) 0.0408(7) Uani 1 1 d . . .
C9 C 0.5664(3) 0.7111(3) 0.68840(6) 0.0406(7) Uani 1 1 d . . .
H9A H 0.6511 0.6805 0.6818 0.049 Uiso 1 1 calc R . .
C10 C 0.4802(3) 0.7138(3) 0.66307(6) 0.0443(7) Uani 1 1 d . . .
C11 C 0.6001(4) 0.8313(3) 0.70089(6) 0.0450(7) Uani 1 1 d . . .
O11 O 0.5823(3) 0.9257(2) 0.68987(5) 0.0643(7) Uani 1 1 d . . .
C12 C 0.6623(4) 0.8287(3) 0.72675(7) 0.0458(7) Uani 1 1 d . . .
H12A H 0.6877 0.9022 0.7342 0.055 Uiso 1 1 calc R . .
C13 C 0.6868(3) 0.7300(3) 0.74095(6) 0.0416(7) Uani 1 1 d . . .
C14 C 0.6522(3) 0.6096(3) 0.72952(6) 0.0417(7) Uani 1 1 d . . .
C15 C 0.6287(4) 0.5162(3) 0.75160(6) 0.0472(8) Uani 1 1 d . . .
H15A H 0.5401 0.5260 0.7586 0.057 Uiso 1 1 calc R . .
H15B H 0.6349 0.4362 0.7437 0.057 Uiso 1 1 calc R . .
C16 C 0.7230(4) 0.5251(3) 0.77441(7) 0.0492(8) Uani 1 1 d . . .
H16A H 0.8108 0.5078 0.7678 0.059 Uiso 1 1 calc R . .
H16B H 0.7011 0.4645 0.7879 0.059 Uiso 1 1 calc R . .
C17 C 0.7229(4) 0.6460(3) 0.78748(7) 0.0491(8) Uani 1 1 d . . .
C18 C 0.7615(3) 0.7417(3) 0.76706(6) 0.0448(7) Uani 1 1 d . . .
H18A H 0.7390 0.8204 0.7749 0.054 Uiso 1 1 calc R . .
C19 C 0.9078(4) 0.7434(3) 0.76080(7) 0.0502(8) Uani 1 1 d . . .
H19A H 0.9292 0.6720 0.7503 0.060 Uiso 1 1 calc R . .
H19B H 0.9265 0.8133 0.7496 0.060 Uiso 1 1 calc R . .
C20 C 0.9958(4) 0.7473(4) 0.78504(8) 0.0592(9) Uani 1 1 d . . .
C21 C 0.9580(5) 0.6428(4) 0.80369(9) 0.0657(11) Uani 1 1 d . . .
H21A H 0.9752 0.5668 0.7946 0.079 Uiso 1 1 calc R . .
H21B H 1.0117 0.6456 0.8199 0.079 Uiso 1 1 calc R . .
C22 C 0.8170(4) 0.6493(4) 0.81130(7) 0.0588(10) Uani 1 1 d . . .
H22A H 0.8023 0.7233 0.8214 0.071 Uiso 1 1 calc R . .
H22B H 0.7969 0.5822 0.8232 0.071 Uiso 1 1 calc R . .
C23 C 0.4384(4) 0.4284(3) 0.61824(7) 0.0502(8) Uani 1 1 d . . .
H23A H 0.3864 0.3765 0.6296 0.075 Uiso 1 1 calc R . .
H23B H 0.5301 0.4106 0.6208 0.075 Uiso 1 1 calc R . .
H23C H 0.4154 0.4152 0.5996 0.075 Uiso 1 1 calc R . .
C24 C 0.2668(3) 0.5819(4) 0.62250(7) 0.0551(9) Uani 1 1 d . . .
H24A H 0.2496 0.6666 0.6248 0.083 Uiso 1 1 calc R . .
H24B H 0.2193 0.5370 0.6360 0.083 Uiso 1 1 calc R . .
H24C H 0.2389 0.5571 0.6048 0.083 Uiso 1 1 calc R . .
C25 C 0.3498(4) 0.7787(4) 0.66744(7) 0.0551(9) Uani 1 1 d . . .
H25A H 0.3126 0.8000 0.6502 0.083 Uiso 1 1 calc R . .
H25B H 0.3643 0.8505 0.6779 0.083 Uiso 1 1 calc R . .
H25C H 0.2903 0.7263 0.6769 0.083 Uiso 1 1 calc R . .
C26 C 0.4121(4) 0.6729(4) 0.72713(7) 0.0528(8) Uani 1 1 d . . .
H26A H 0.3349 0.6708 0.7159 0.079 Uiso 1 1 calc R . .
H26B H 0.4299 0.7547 0.7324 0.079 Uiso 1 1 calc R . .
H26C H 0.3978 0.6245 0.7430 0.079 Uiso 1 1 calc R . .
C27 C 0.7718(4) 0.5658(3) 0.71367(7) 0.0466(7) Uani 1 1 d . . .
H27A H 0.8071 0.6314 0.7032 0.070 Uiso 1 1 calc R . .
H27B H 0.7462 0.5014 0.7018 0.070 Uiso 1 1 calc R . .
H27C H 0.8375 0.5371 0.7261 0.070 Uiso 1 1 calc R . .
C28 C 0.5876(4) 0.6759(3) 0.79818(7) 0.0552(9) Uani 1 1 d . . .
H28A H 0.5291 0.6906 0.7833 0.083 Uiso 1 1 calc R . .
H28B H 0.5924 0.7467 0.8094 0.083 Uiso 1 1 calc R . .
H28C H 0.5553 0.6093 0.8087 0.083 Uiso 1 1 calc R . .
C29 C 1.1359(4) 0.7347(5) 0.77596(9) 0.0699(11) Uani 1 1 d . . .
H29A H 1.1560 0.7970 0.7631 0.105 Uiso 1 1 calc R . .
H29B H 1.1480 0.6570 0.7677 0.105 Uiso 1 1 calc R . .
H29C H 1.1933 0.7419 0.7913 0.105 Uiso 1 1 calc R . .
C30 C 0.9838(4) 0.8632(4) 0.80014(8) 0.0608(10) Uani 1 1 d . . .
O31 O 0.9353(3) 0.9521(3) 0.79010(7) 0.0745(9) Uani 1 1 d . . .
O30 O 1.0384(4) 0.8613(4) 0.82326(6) 0.0935(12) Uani 1 1 d . . .
H30 H 1.0346 0.9274 0.8299 0.140 Uiso 1 1 d R . .
C2M C 0.1464(5) 0.8057(4) 0.57581(10) 0.0709(11) Uani 1 1 d . . .
H2M1 H 0.0995 0.8715 0.5676 0.106 Uiso 1 1 calc R . .
H2M2 H 0.1745 0.8285 0.5937 0.106 Uiso 1 1 calc R . .
H2M3 H 0.0897 0.7365 0.5770 0.106 Uiso 1 1 calc R . .
O2M O 0.2549(3) 0.7776(3) 0.56025(5) 0.0573(6) Uani 1 1 d . . .
H2M H 0.2949 0.7210 0.5672 0.086 Uiso 1 1 calc R . .
C7M C 0.0666(10) 0.2185(8) 0.61006(12) 0.122(3) Uani 1 1 d . . .
H7MA H 0.0546 0.2100 0.6293 0.183 Uiso 1 1 calc R . .
H7MB H -0.0147 0.2437 0.6019 0.183 Uiso 1 1 calc R . .
H7MC H 0.1332 0.2781 0.6066 0.183 Uiso 1 1 calc R . .
O7M O 0.1049(7) 0.1090(4) 0.59914(7) 0.127(2) Uani 1 1 d . . .
H7M H 0.1154 0.1199 0.5827 0.191 Uiso 1 1 d R . .
C8M C -0.1631(8) -0.0805(9) 0.60325(16) 0.129(3) Uani 1 1 d . . .
H8MA H -0.2260 -0.0157 0.6037 0.193 Uiso 1 1 calc R . .
H8MB H -0.2066 -0.1553 0.6074 0.193 Uiso 1 1 calc R . .
H8MC H -0.1245 -0.0852 0.5855 0.193 Uiso 1 1 calc R . .
O8M O -0.0637(8) -0.0587(5) 0.62263(12) 0.154(2) Uani 1 1 d . . .
H8M H -0.0225 -0.0022 0.6169 0.231 Uiso 1 1 d R . .
C3M C 0.7099(6) 1.2034(5) 0.56221(13) 0.0658(15) Uani 0.751(5) 1 d P A 1
H3MA H 0.6844 1.1627 0.5786 0.099 Uiso 0.751(5) 1 calc PR A 1
H3MB H 0.6353 1.2097 0.5503 0.099 Uiso 0.751(5) 1 calc PR A 1
H3MC H 0.7416 1.2828 0.5665 0.099 Uiso 0.751(5) 1 calc PR A 1
O3M O 0.8093(3) 1.1381(2) 0.54941(7) 0.0757(9) Uani 0.751(5) 1 d P A 1
H3M H 0.7827 1.0717 0.5458 0.114 Uiso 0.751(5) 1 d PR A 1
C9M C 0.0082(8) -0.1944(8) 0.68437(18) 0.104(3) Uani 0.751(5) 1 d P A 1
H9MA H 0.0657 -0.1256 0.6841 0.156 Uiso 0.751(5) 1 calc PR A 1
H9MB H 0.0497 -0.2593 0.6941 0.156 Uiso 0.751(5) 1 calc PR A 1
H9MC H -0.0727 -0.1732 0.6932 0.156 Uiso 0.751(5) 1 calc PR A 1
O9M O -0.0182(10) -0.2314(5) 0.65770(13) 0.148(4) Uani 0.751(5) 1 d P A 1
H9M H -0.0473 -0.1739 0.6490 0.223 Uiso 0.751(5) 1 calc PR A 1
C10M C -0.1041(7) -0.4666(6) 0.62130(13) 0.0768(18) Uani 0.751(5) 1 d P A 1
H10D H -0.1494 -0.3974 0.6142 0.115 Uiso 0.751(5) 1 calc PR A 1
H10E H -0.1556 -0.5379 0.6180 0.115 Uiso 0.751(5) 1 calc PR A 1
H10F H -0.0203 -0.4745 0.6125 0.115 Uiso 0.751(5) 1 calc PR A 1
O10M O -0.0859(7) -0.4529(4) 0.64798(8) 0.0952(18) Uani 0.751(5) 1 d P A 1
H10M H -0.0546 -0.3879 0.6513 0.143 Uiso 0.751(5) 1 d PR A 1
O1MC O 0.3769(16) 1.0447(13) 0.5996(3) 0.141(5) Uiso 0.453(8) 1 d P B 1
H1MC H 0.2988 1.0507 0.5976 0.211 Uiso 0.453(8) 1 d PR B 1
C1MC C 0.4086(14) 1.0830(12) 0.6226(2) 0.086(3) Uiso 0.453(8) 1 d P B 1
H1C1 H 0.4971 1.1132 0.6221 0.128 Uiso 0.453(8) 1 calc PR B 1
H1C2 H 0.4031 1.0183 0.6356 0.128 Uiso 0.453(8) 1 calc PR B 1
H1C3 H 0.3499 1.1468 0.6279 0.128 Uiso 0.453(8) 1 calc PR B 1
O3W O 0.8093(3) 1.1381(2) 0.54941(7) 0.0757(9) Uani 0.249(5) 1 d P A 2
O4W O 0.6207(15) 1.2468(14) 0.5724(3) 0.084(4) Uiso 0.249(5) 1 d P A 2
O5W O 0.7662(18) 1.4208(17) 0.5933(3) 0.101(5) Uiso 0.249(5) 1 d P A 2
O6W O 0.776(3) 1.328(3) 0.6452(6) 0.169(11) Uiso 0.249(5) 1 d P A 2
O9W O -0.047(3) -0.276(3) 0.6440(5) 0.137(8) Uiso 0.249(5) 1 d P A 2
O10W O 0.0647(13) -0.3300(11) 0.6864(2) 0.069(3) Uiso 0.249(5) 1 d P A 2
O1WC O 0.4700(8) 1.0739(7) 0.60498(14) 0.084(2) Uiso 0.547(8) 1 d P B 3
O2MC O 0.6084(13) 1.0935(12) 0.6460(2) 0.153(4) Uiso 0.547(8) 1 d P B 3
H2MC H 0.6099 1.0445 0.6580 0.230 Uiso 0.547(8) 1 d PR B 3
C2MC C 0.6940(10) 1.1917(10) 0.6524(2) 0.082(3) Uiso 0.547(8) 1 d P B 3
H2C1 H 0.6457 1.2527 0.6620 0.123 Uiso 0.547(8) 1 calc PR B 3
H2C2 H 0.7289 1.2253 0.6360 0.123 Uiso 0.547(8) 1 calc PR B 3
H2C3 H 0.7649 1.1630 0.6636 0.123 Uiso 0.547(8) 1 calc PR B 3

loop_
_atom_site_aniso_label
_atom_site_aniso_U_11
_atom_site_aniso_U_22
_atom_site_aniso_U_33
_atom_site_aniso_U_23
_atom_site_aniso_U_13
_atom_site_aniso_U_12
N1 0.0447(16) 0.0357(15) 0.122(3) 0.0224(17) 0.0197(18) 0.0101(13)
O5A 0.0307(9) 0.0271(9) 0.0426(10) 0.0010(8) 0.0040(8) -0.0020(8)
O2A 0.0312(10) 0.0239(9) 0.0520(11) 0.0044(8) -0.0043(9) -0.0020(8)
O3A 0.0447(11) 0.0285(10) 0.0428(10) -0.0048(8) -0.0035(9) 0.0101(9)
O4A 0.0555(14) 0.0554(14) 0.0571(13) -0.0009(11) 0.0224(11) -0.0030(12)
O6A 0.0336(11) 0.0317(11) 0.0886(17) 0.0085(11) 0.0102(11) -0.0002(9)
O7A 0.0359(10) 0.0268(10) 0.0644(13) 0.0012(9) 0.0040(10) -0.0023(9)
C1A 0.0298(13) 0.0276(13) 0.0432(14) 0.0018(11) 0.0019(11) -0.0010(11)
C2A 0.0298(13) 0.0222(12) 0.0460(14) 0.0014(11) -0.0025(11) 0.0007(10)
C3A 0.0335(13) 0.0238(13) 0.0459(15) 0.0000(11) -0.0019(12) 0.0050(11)
C4A 0.0333(13) 0.0311(14) 0.0455(15) 0.0002(12) 0.0057(12) 0.0000(12)
C5A 0.0288(13) 0.0322(14) 0.0488(16) 0.0021(12) 0.0032(12) -0.0002(12)
C6A 0.0301(14) 0.0328(15) 0.0511(16) 0.0046(13) 0.0033(12) -0.0010(12)
O5B 0.0264(9) 0.0303(10) 0.0540(11) -0.0052(9) -0.0026(8) 0.0002(8)
O2B 0.0476(12) 0.0276(10) 0.0578(12) 0.0044(9) 0.0073(10) 0.0101(9)
O3B 0.0566(13) 0.0282(10) 0.0478(11) 0.0030(9) -0.0127(10) -0.0112(10)
O4B 0.0380(11) 0.0440(12) 0.0616(13) 0.0088(10) -0.0103(10) -0.0116(10)
O6B 0.0635(17) 0.0391(14) 0.132(3) 0.0274(15) 0.0501(18) 0.0167(12)
O7B 0.0675(17) 0.0617(16) 0.0672(15) 0.0106(13) 0.0192(14) 0.0234(14)
C1B 0.0287(13) 0.0260(13) 0.0428(14) 0.0014(11) -0.0026(11) 0.0000(11)
C2B 0.0347(14) 0.0277(13) 0.0435(14) 0.0024(11) 0.0000(12) 0.0007(12)
C3B 0.0454(16) 0.0243(13) 0.0368(13) 0.0006(11) -0.0057(12) -0.0049(12)
C4B 0.0358(15) 0.0340(15) 0.0463(15) 0.0032(12) -0.0058(12) -0.0076(12)
C5B 0.0268(13) 0.0323(14) 0.0577(17) 0.0054(13) -0.0061(12) -0.0009(12)
C6B 0.0310(14) 0.0354(16) 0.068(2) 0.0056(15) -0.0003(15) 0.0003(13)
C1 0.0567(19) 0.0308(14) 0.0477(16) 0.0015(13) 0.0020(15) -0.0043(14)
C2 0.0576(19) 0.0333(15) 0.0441(15) 0.0020(13) 0.0013(14) -0.0036(14)
C3 0.0382(16) 0.0315(14) 0.0426(14) 0.0019(12) 0.0022(12) -0.0050(12)
O3 0.0288(9) 0.0351(10) 0.0413(10) 0.0013(8) 0.0040(8) -0.0036(8)
C4 0.0435(17) 0.0406(16) 0.0448(16) 0.0005(13) 0.0078(13) -0.0097(14)
C5 0.0439(16) 0.0365(16) 0.0407(15) 0.0001(12) 0.0055(13) -0.0077(14)
C6 0.0543(19) 0.0456(18) 0.0481(17) 0.0045(14) 0.0096(15) -0.0131(16)
C7 0.0571(19) 0.0415(17) 0.0419(15) 0.0031(13) 0.0052(14) -0.0122(16)
C8 0.0466(17) 0.0364(15) 0.0395(14) 0.0011(12) 0.0088(13) -0.0020(14)
C9 0.0483(17) 0.0329(15) 0.0407(14) -0.0004(12) 0.0072(13) -0.0004(13)
C10 0.0510(18) 0.0374(16) 0.0444(15) -0.0032(13) 0.0078(14) 0.0038(15)
C11 0.0565(19) 0.0302(15) 0.0484(16) 0.0005(13) 0.0033(15) 0.0055(14)
O11 0.097(2) 0.0376(13) 0.0586(14) -0.0030(11) -0.0081(15) 0.0050(14)
C12 0.0550(19) 0.0352(16) 0.0472(16) -0.0051(13) 0.0038(15) -0.0013(14)
C13 0.0432(16) 0.0389(16) 0.0428(15) 0.0001(13) 0.0119(13) -0.0016(14)
C14 0.0486(17) 0.0354(15) 0.0410(15) 0.0023(13) 0.0100(13) -0.0024(13)
C15 0.0561(19) 0.0394(17) 0.0461(16) 0.0045(14) 0.0052(15) -0.0073(15)
C16 0.062(2) 0.0414(17) 0.0438(16) 0.0086(14) 0.0040(15) -0.0036(16)
C17 0.059(2) 0.0419(17) 0.0463(16) 0.0064(14) 0.0057(15) -0.0126(16)
C18 0.0496(18) 0.0409(17) 0.0438(16) 0.0023(13) 0.0044(14) -0.0044(15)
C19 0.0530(19) 0.0488(19) 0.0487(17) 0.0040(15) 0.0068(15) -0.0079(16)
C20 0.052(2) 0.066(2) 0.060(2) 0.0034(18) -0.0003(17) -0.0080(18)
C21 0.068(3) 0.068(3) 0.062(2) 0.0091(19) -0.0118(19) -0.010(2)
C22 0.077(3) 0.054(2) 0.0456(17) 0.0090(16) 0.0000(18) -0.015(2)
C23 0.068(2) 0.0364(16) 0.0467(16) 0.0019(13) 0.0021(16) -0.0142(16)
C24 0.0406(17) 0.071(2) 0.0534(19) 0.0015(17) 0.0059(15) -0.0110(17)
C25 0.056(2) 0.054(2) 0.0549(19) -0.0093(16) 0.0057(16) 0.0123(18)
C26 0.0480(18) 0.064(2) 0.0468(16) -0.0046(16) 0.0112(15) 0.0001(17)
C27 0.0553(19) 0.0364(16) 0.0480(16) -0.0020(13) 0.0081(15) -0.0007(15)
C28 0.065(2) 0.050(2) 0.0504(18) -0.0046(15) 0.0152(17) -0.0134(18)
C29 0.056(2) 0.082(3) 0.073(2) -0.001(2) 0.003(2) -0.010(2)
C30 0.054(2) 0.067(3) 0.061(2) 0.0075(19) 0.0062(18) -0.015(2)
O31 0.0580(17) 0.0655(19) 0.100(2) -0.0212(18) 0.0015(16) -0.0070(15)
O30 0.126(3) 0.093(3) 0.0615(17) -0.0039(16) -0.0020(19) -0.043(2)
C2M 0.062(2) 0.065(3) 0.085(3) 0.004(2) -0.002(2) 0.010(2)
O2M 0.0527(14) 0.0591(15) 0.0600(14) 0.0079(12) -0.0033(12) 0.0112(12)
C7M 0.167(7) 0.123(5) 0.076(3) -0.016(4) 0.015(4) 0.003(6)
O7M 0.241(7) 0.073(2) 0.068(2) 0.0005(18) 0.006(3) 0.006(3)
C8M 0.092(4) 0.166(8) 0.128(6) 0.060(6) -0.001(4) 0.004(5)
O8M 0.216(7) 0.107(4) 0.139(4) 0.039(3) -0.034(5) -0.026(5)
C3M 0.054(3) 0.058(3) 0.086(4) -0.017(3) 0.006(3) -0.003(3)
O3M 0.0693(19) 0.0411(14) 0.117(2) -0.0084(15) 0.0325(18) -0.0176(13)
C9M 0.097(5) 0.085(5) 0.130(6) -0.040(5) 0.057(5) -0.036(4)
O9M 0.272(11) 0.066(3) 0.108(4) -0.018(3) -0.067(6) -0.014(5)
C10M 0.080(4) 0.072(4) 0.078(4) 0.001(3) -0.014(3) 0.006(3)
O10M 0.170(5) 0.059(2) 0.056(2) 0.0020(18) 0.010(3) -0.005(3)
O3W 0.0693(19) 0.0411(14) 0.117(2) -0.0084(15) 0.0325(18) -0.0176(13)

loop_
_atom_type_symbol
_atom_type_description
_atom_type_scat_dispersion_real
_atom_type_scat_dispersion_imag
_atom_type_scat_source
C C 0.0181 0.0091 'International Tables Vol C Tables 4.2.6.8 and 6.1.1.4'
H H 0.0000 0.0000 'International Tables Vol C Tables 4.2.6.8 and 6.1.1.4'
O O 0.0492 0.0322 'International Tables Vol C Tables 4.2.6.8 and 6.1.1.4'
N N 0.0311 0.0180 'International Tables Vol C Tables 4.2.6.8 and 6.1.1.4'

loop_
_geom_angle_atom_site_label_1
_geom_angle_atom_site_label_2
_geom_angle_atom_site_label_3
_geom_angle
H4N N1 H1N 109.4
H4N N1 H2N 109.2
H1N N1 H2N 109.3
H4N N1 H3N 109.2
H1N N1 H3N 109.7
H2N N1 H3N 109.9
C5A O5A C1A 109.7(2)
C1B O2A C2A 115.2(2)
C3A O3A H3AO 115.1
C4A O4A H4AO 113.2
O3 C1A O5A 107.7(2)
O3 C1A C2A 109.8(2)
O5A C1A C2A 109.7(2)
O3 C1A H1AA 109.9
O5A C1A H1AA 109.9
C2A C1A H1AA 109.9
O2A C2A C3A 110.5(2)
O2A C2A C1A 105.1(2)
C3A C2A C1A 110.7(2)
O2A C2A H2AA 110.1
C3A C2A H2AA 110.1
C1A C2A H2AA 110.1
O3A C3A C2A 110.3(2)
O3A C3A C4A 112.6(2)
C2A C3A C4A 111.5(2)
O3A C3A H3AB 107.4
C2A C3A H3AB 107.4
C4A C3A H3AB 107.4
O4A C4A C5A 110.7(3)
O4A C4A C3A 110.0(2)
C5A C4A C3A 108.1(2)
O4A C4A H4AB 109.3
C5A C4A H4AB 109.3
C3A C4A H4AB 109.3
O5A C5A C6A 109.6(2)
O5A C5A C4A 108.4(2)
C6A C5A C4A 110.5(2)
O5A C5A H5AA 109.4
C6A C5A H5AA 109.4
C4A C5A H5AA 109.4
O7A C6A O6A 125.1(3)
O7A C6A C5A 119.2(3)
O6A C6A C5A 115.7(3)
C1B O5B C5B 110.4(2)
C2B O2B H2BO 110.2
C3B O3B H3BO 107.7
C4B O4B H4BO 110.0
C6B O6B H6BO 118.0
O2A C1B O5B 107.7(2)
O2A C1B C2B 107.2(2)
O5B C1B C2B 108.9(2)
O2A C1B H1BA 111.0
O5B C1B H1BA 111.0
C2B C1B H1BA 111.0
O2B C2B C1B 111.8(2)
O2B C2B C3B 110.7(2)
C1B C2B C3B 110.7(2)
O2B C2B H2BB 107.8
C1B C2B H2BB 107.8
C3B C2B H2BB 107.8
O3B C3B C2B 107.3(2)
O3B C3B C4B 110.5(2)
C2B C3B C4B 113.1(2)
O3B C3B H3BB 108.6
C2B C3B H3BB 108.6
C4B C3B H3BB 108.6
O4B C4B C5B 107.0(2)
O4B C4B C3B 111.3(2)
C5B C4B C3B 110.7(2)
O4B C4B H4BB 109.3
C5B C4B H4BB 109.3
C3B C4B H4BB 109.3
O5B C5B C4B 109.1(2)
O5B C5B C6B 103.7(2)
C4B C5B C6B 112.1(3)
O5B C5B H5BA 110.6
C4B C5B H5BA 110.6
C6B C5B H5BA 110.6
O7B C6B O6B 125.2(3)
O7B C6B C5B 124.4(3)
O6B C6B C5B 110.4(3)
C2 C1 C10 112.8(3)
C2 C1 H1A 109.0
C10 C1 H1A 109.0
C2 C1 H1B 109.0
C10 C1 H1B 109.0
H1A C1 H1B 107.8
C3 C2 C1 109.9(3)
C3 C2 H2A 109.7
C1 C2 H2A 109.7
C3 C2 H2B 109.7
C1 C2 H2B 109.7
H2A C2 H2B 108.2
O3 C3 C2 110.6(2)
O3 C3 C4 108.7(2)
C2 C3 C4 115.0(3)
O3 C3 H3A 107.4
C2 C3 H3A 107.4
C4 C3 H3A 107.4
C1A O3 C3 113.8(2)
C3 C4 C24 111.7(3)
C3 C4 C23 107.2(3)
C24 C4 C23 108.1(3)
C3 C4 C5 106.2(2)
C24 C4 C5 114.4(3)
C23 C4 C5 109.0(3)
C6 C5 C10 110.2(3)
C6 C5 C4 113.8(3)
C10 C5 C4 117.8(3)
C6 C5 H5A 104.5
C10 C5 H5A 104.5
C4 C5 H5A 104.5
C7 C6 C5 109.2(3)
C7 C6 H6A 109.8
C5 C6 H6A 109.8
C7 C6 H6B 109.8
C5 C6 H6B 109.8
H6A C6 H6B 108.3
C6 C7 C8 114.5(3)
C6 C7 H7A 108.6
C8 C7 H7A 108.6
C6 C7 H7B 108.6
C8 C7 H7B 108.6
H7A C7 H7B 107.6
C7 C8 C26 107.3(3)
C7 C8 C9 110.8(2)
C26 C8 C9 109.8(3)
C7 C8 C14 110.6(3)
C26 C8 C14 111.6(3)
C9 C8 C14 106.7(3)
C11 C9 C10 116.6(3)
C11 C9 C8 108.3(2)
C10 C9 C8 118.2(3)
C11 C9 H9A 103.9
C10 C9 H9A 103.9
C8 C9 H9A 103.9
C1 C10 C5 108.0(2)
C1 C10 C9 107.5(3)
C5 C10 C9 105.8(3)
C1 C10 C25 108.0(3)
C5 C10 C25 114.1(3)
C9 C10 C25 113.1(3)
O11 C11 C12 119.6(3)
O11 C11 C9 123.6(3)
C12 C11 C9 116.7(3)
C13 C12 C11 125.1(3)
C13 C12 H12A 117.4
C11 C12 H12A 117.4
C12 C13 C14 119.6(3)
C12 C13 C18 118.6(3)
C14 C13 C18 121.5(3)
C13 C14 C15 112.0(3)
C13 C14 C27 106.9(3)
C15 C14 C27 106.0(3)
C13 C14 C8 109.0(3)
C15 C14 C8 110.8(3)
C27 C14 C8 112.2(2)
C16 C15 C14 113.4(3)
C16 C15 H15A 108.9
C14 C15 H15A 108.9
C16 C15 H15B 108.9
C14 C15 H15B 108.9
H15A C15 H15B 107.7
C15 C16 C17 112.9(3)
C15 C16 H16A 109.0
C17 C16 H16A 109.0
C15 C16 H16B 109.0
C17 C16 H16B 109.0
H16A C16 H16B 107.8
C16 C17 C28 110.5(3)
C16 C17 C22 111.0(3)
C28 C17 C22 107.4(3)
C16 C17 C18 110.0(3)
C28 C17 C18 108.4(3)
C22 C17 C18 109.6(3)
C13 C18 C17 112.3(3)
C13 C18 C19 108.8(3)
C17 C18 C19 113.4(3)
C13 C18 H18A 107.3
C17 C18 H18A 107.3
C19 C18 H18A 107.3
C20 C19 C18 115.0(3)
C20 C19 H19A 108.5
C18 C19 H19A 108.5
C20 C19 H19B 108.5
C18 C19 H19B 108.5
H19A C19 H19B 107.5
C19 C20 C30 112.1(4)
C19 C20 C29 109.0(3)
C30 C20 C29 107.9(4)
C19 C20 C21 108.1(3)
C30 C20 C21 109.3(3)
C29 C20 C21 110.4(4)
C22 C21 C20 111.0(4)
C22 C21 H21A 109.4
C20 C21 H21A 109.4
C22 C21 H21B 109.4
C20 C21 H21B 109.4
H21A C21 H21B 108.0
C21 C22 C17 114.4(3)
C21 C22 H22A 108.7
C17 C22 H22A 108.7
C21 C22 H22B 108.7
C17 C22 H22B 108.7
H22A C22 H22B 107.6
C4 C23 H23A 109.5
C4 C23 H23B 109.5
H23A C23 H23B 109.5
C4 C23 H23C 109.5
H23A C23 H23C 109.5
H23B C23 H23C 109.5
C4 C24 H24A 109.5
C4 C24 H24B 109.5
H24A C24 H24B 109.5
C4 C24 H24C 109.5
H24A C24 H24C 109.5
H24B C24 H24C 109.5
C10 C25 H25A 109.5
C10 C25 H25B 109.5
H25A C25 H25B 109.5
C10 C25 H25C 109.5
H25A C25 H25C 109.5
H25B C25 H25C 109.5
C8 C26 H26A 109.5
C8 C26 H26B 109.5
H26A C26 H26B 109.5
C8 C26 H26C 109.5
H26A C26 H26C 109.5
H26B C26 H26C 109.5
C14 C27 H27A 109.5
C14 C27 H27B 109.5
H27A C27 H27B 109.5
C14 C27 H27C 109.5
H27A C27 H27C 109.5
H27B C27 H27C 109.5
C17 C28 H28A 109.5
C17 C28 H28B 109.5
H28A C28 H28B 109.5
C17 C28 H28C 109.5
H28A C28 H28C 109.5
H28B C28 H28C 109.5
C20 C29 H29A 109.5
C20 C29 H29B 109.5
H29A C29 H29B 109.5
C20 C29 H29C 109.5
H29A C29 H29C 109.5
H29B C29 H29C 109.5
O31 C30 O30 124.2(4)
O31 C30 C20 122.1(4)
O30 C30 C20 113.5(4)
C30 O30 H30 109.4
O2M C2M H2M1 109.5
O2M C2M H2M2 109.5
H2M1 C2M H2M2 109.5
O2M C2M H2M3 109.5
H2M1 C2M H2M3 109.5
H2M2 C2M H2M3 109.5
C2M O2M H2M 109.5
O7M C7M H7MA 109.5
O7M C7M H7MB 109.5
H7MA C7M H7MB 109.5
O7M C7M H7MC 109.5
H7MA C7M H7MC 109.5
H7MB C7M H7MC 109.5
C7M O7M H7M 106.9
O8M C8M H8MA 109.5
O8M C8M H8MB 109.5
H8MA C8M H8MB 109.5
O8M C8M H8MC 109.5
H8MA C8M H8MC 109.5
H8MB C8M H8MC 109.5
C8M O8M H8M 105.6
O3M C3M H3MA 109.5
O3M C3M H3MB 109.5
H3MA C3M H3MB 109.5
O3M C3M H3MC 109.5
H3MA C3M H3MC 109.5
H3MB C3M H3MC 109.5
C3M O3M H3M 109.4
O9M C9M H9MA 109.5
O9M C9M H9MB 109.5
H9MA C9M H9MB 109.5
O9M C9M H9MC 109.5
H9MA C9M H9MC 109.5
H9MB C9M H9MC 109.5
C9M O9M H9M 109.5
O10M C10M H10D 109.5
O10M C10M H10E 109.5
H10D C10M H10E 109.5
O10M C10M H10F 109.5
H10D C10M H10F 109.5
H10E C10M H10F 109.5
C10M O10M H10M 110.8
C1MC O1MC H1MC 110.0
O1MC C1MC H1C1 109.5
O1MC C1MC H1C2 109.5
H1C1 C1MC H1C2 109.5
O1MC C1MC H1C3 109.5
H1C1 C1MC H1C3 109.5
H1C2 C1MC H1C3 109.5
C2MC O2MC H2MC 109.8
O2MC C2MC H2C1 109.5
O2MC C2MC H2C2 109.5
H2C1 C2MC H2C2 109.5
O2MC C2MC H2C3 109.5
H2C1 C2MC H2C3 109.5
H2C2 C2MC H2C3 109.5

loop_
_geom_bond_atom_site_label_1
_geom_bond_atom_site_label_2
_geom_bond_distance
N1 H4N 0.9503
N1 H1N 0.9454
N1 H2N 0.9542
N1 H3N 0.9472
O5A C5A 1.423(3)
O5A C1A 1.434(3)
O2A C1B 1.383(3)
O2A C2A 1.429(3)
O3A C3A 1.425(4)
O3A H3AO 0.7508
O4A C4A 1.416(4)
O4A H4AO 0.9645
O6A C6A 1.260(4)
O7A C6A 1.250(4)
C1A O3 1.388(3)
C1A C2A 1.521(4)
C1A H1AA 1.0000
C2A C3A 1.515(4)
C2A H2AA 1.0000
C3A C4A 1.539(4)
C3A H3AB 1.0000
C4A C5A 1.527(4)
C4A H4AB 1.0000
C5A C6A 1.514(4)
C5A H5AA 1.0000
O5B C1B 1.426(3)
O5B C5B 1.433(4)
O2B C2B 1.423(4)
O2B H2BO 0.8603
O3B C3B 1.424(3)
O3B H3BO 0.7516
O4B C4B 1.421(4)
O4B H4BO 0.8553
O6B C6B 1.286(4)
O6B H6BO 0.9088
O7B C6B 1.195(4)
C1B C2B 1.523(4)
C1B H1BA 1.0000
C2B C3B 1.525(4)
C2B H2BB 1.0000
C3B C4B 1.529(4)
C3B H3BB 1.0000
C4B C5B 1.507(4)
C4B H4BB 1.0000
C5B C6B 1.556(4)
C5B H5BA 1.0000
C1 C2 1.530(4)
C1 C10 1.553(5)
C1 H1A 0.9900
C1 H1B 0.9900
C2 C3 1.503(4)
C2 H2A 0.9900
C2 H2B 0.9900
C3 O3 1.453(4)
C3 C4 1.541(4)
C3 H3A 1.0000
C4 C24 1.541(5)
C4 C23 1.542(5)
C4 C5 1.564(4)
C5 C6 1.532(4)
C5 C10 1.553(4)
C5 H5A 1.0000
C6 C7 1.525(5)
C6 H6A 0.9900
C6 H6B 0.9900
C7 C8 1.530(4)
C7 H7A 0.9900
C7 H7B 0.9900
C8 C26 1.556(5)
C8 C9 1.572(4)
C8 C14 1.579(5)
C9 C11 1.537(4)
C9 C10 1.557(5)
C9 H9A 1.0000
C10 C25 1.554(5)
C11 O11 1.216(4)
C11 C12 1.454(5)
C12 C13 1.349(5)
C12 H12A 0.9500
C13 C14 1.520(5)
C13 C18 1.532(5)
C14 C15 1.552(4)
C14 C27 1.556(5)
C15 C16 1.511(5)
C15 H15A 0.9900
C15 H15B 0.9900
C16 C17 1.517(5)
C16 H16A 0.9900
C16 H16B 0.9900
C17 C28 1.540(5)
C17 C22 1.547(5)
C17 C18 1.545(4)
C18 C19 1.550(5)
C18 H18A 1.0000
C19 C20 1.524(5)
C19 H19A 0.9900
C19 H19B 0.9900
C20 C30 1.520(6)
C20 C29 1.530(6)
C20 C21 1.558(6)
C21 C22 1.514(7)
C21 H21A 0.9900
C21 H21B 0.9900
C22 H22A 0.9900
C22 H22B 0.9900
C23 H23A 0.9800
C23 H23B 0.9800
C23 H23C 0.9800
C24 H24A 0.9800
C24 H24B 0.9800
C24 H24C 0.9800
C25 H25A 0.9800
C25 H25B 0.9800
C25 H25C 0.9800
C26 H26A 0.9800
C26 H26B 0.9800
C26 H26C 0.9800
C27 H27A 0.9800
C27 H27B 0.9800
C27 H27C 0.9800
C28 H28A 0.9800
C28 H28B 0.9800
C28 H28C 0.9800
C29 H29A 0.9800
C29 H29B 0.9800
C29 H29C 0.9800
C30 O31 1.232(5)
C30 O30 1.295(5)
O30 H30 0.8200
C2M O2M 1.407(5)
C2M H2M1 0.9800
C2M H2M2 0.9800
C2M H2M3 0.9800
O2M H2M 0.8400
C7M O7M 1.411(9)
C7M H7MA 0.9800
C7M H7MB 0.9800
C7M H7MC 0.9800
O7M H7M 0.8462
C8M O8M 1.441(10)
C8M H8MA 0.9800
C8M H8MB 0.9800
C8M H8MC 0.9800
O8M H8M 0.8201
C3M O3M 1.422(6)
C3M H3MA 0.9800
C3M H3MB 0.9800
C3M H3MC 0.9800
O3M H3M 0.8200
C9M O9M 1.433(10)
C9M H9MA 0.9800
C9M H9MB 0.9800
C9M H9MC 0.9800
O9M H9M 0.8400
C10M O10M 1.366(8)
C10M H10D 0.9800
C10M H10E 0.9800
C10M H10F 0.9800
O10M H10M 0.8200
O1MC C1MC 1.279(17)
O1MC H1MC 0.8200
C1MC H1C1 0.9800
C1MC H1C2 0.9800
C1MC H1C3 0.9800
O2MC C2MC 1.457(16)
O2MC H2MC 0.8200
C2MC H2C1 0.9800
C2MC H2C2 0.9800
C2MC H2C3 0.9800

loop_
_geom_hbond_atom_site_label_D
_geom_hbond_atom_site_label_H
_geom_hbond_atom_site_label_A
_geom_hbond_distance_DH
_geom_hbond_distance_HA
_geom_hbond_distance_DA
_geom_hbond_angle_DHA
_geom_hbond_site_symmetry_A
N1 H2N O7A 0.95 1.99 2.843(4) 148.0 .
N1 H3N O2M 0.95 1.98 2.924(4) 171.8 .
N1 H4N O1MC 0.95 1.97 2.695(14) 131.2 .
N1 H4N O1WC 0.95 2.08 2.979(8) 157.4 .
O2M H2M O3 0.84 2.03 2.831(3) 159.8 .
O3M H3M O7A 0.82 1.93 2.751(3) 176.3 .
O2MC H2MC O11 0.82 2.11 2.923(13) 170.7 .
O10M H10M O9M 0.82 1.84 2.645(8) 168.3 .
O9M H9M O8M 0.84 1.87 2.674(8) 160.6 .
O8M H8M O7M 0.82 2.03 2.837(8) 167.2 .
O7M H7M O3B 0.85 1.95 2.781(4) 168.4 .
N1 H1N O2B 0.95 1.94 2.838(4) 158.2 1_565
O1MC H1MC O7M 0.82 2.12 2.913(18) 163.7 1_565
O6B H6BO O6A 0.91 1.79 2.623(3) 151.6 1_455
O3B H3BO O3A 0.75 1.91 2.626(3) 158.5 4_456
O3A H3AO O6A 0.75 1.89 2.634(3) 167.9 4_466
O2B H2BO O4B 0.86 1.88 2.719(3) 163.1 4_556
O4A H4AO O2M 0.96 1.81 2.726(4) 156.8 4_566
O4B H4BO O3M 0.86 1.77 2.613(4) 168.3 1_445
O30 H30 O10M 0.82 1.83 2.598(6) 155.3 3_666

loop_
_geom_torsion_atom_site_label_1
_geom_torsion_atom_site_label_2
_geom_torsion_atom_site_label_3
_geom_torsion_atom_site_label_4
_geom_torsion
C5A O5A C1A O3 174.7(2)
C5A O5A C1A C2A -65.9(3)
C1B O2A C2A C3A -97.3(3)
C1B O2A C2A C1A 143.2(2)
O3 C1A C2A O2A -67.6(3)
O5A C1A C2A O2A 174.2(2)
O3 C1A C2A C3A 173.0(2)
O5A C1A C2A C3A 54.9(3)
O2A C2A C3A O3A 68.9(3)
C1A C2A C3A O3A -175.1(2)
O2A C2A C3A C4A -165.3(2)
C1A C2A C3A C4A -49.2(3)
O3A C3A C4A O4A -62.5(3)
C2A C3A C4A O4A 173.0(2)
O3A C3A C4A C5A 176.5(2)
C2A C3A C4A C5A 51.9(3)
C1A O5A C5A C6A -169.7(2)
C1A O5A C5A C4A 69.6(3)
O4A C4A C5A O5A 178.1(2)
C3A C4A C5A O5A -61.3(3)
O4A C4A C5A C6A 57.9(3)
C3A C4A C5A C6A 178.6(2)
O5A C5A C6A O7A -32.6(4)
C4A C5A C6A O7A 86.7(3)
O5A C5A C6A O6A 148.0(3)
C4A C5A C6A O6A -92.6(3)
C2A O2A C1B O5B -65.8(3)
C2A O2A C1B C2B 177.1(2)
C5B O5B C1B O2A 176.2(2)
C5B O5B C1B C2B -67.8(3)
O2A C1B C2B O2B -64.9(3)
O5B C1B C2B O2B 178.9(2)
O2A C1B C2B C3B 171.3(2)
O5B C1B C2B C3B 55.0(3)
O2B C2B C3B O3B 68.0(3)
C1B C2B C3B O3B -167.4(2)
O2B C2B C3B C4B -169.8(2)
C1B C2B C3B C4B -45.3(3)
O3B C3B C4B O4B -75.1(3)
C2B C3B C4B O4B 164.6(2)
O3B C3B C4B C5B 166.1(2)
C2B C3B C4B C5B 45.7(3)
C1B O5B C5B C4B 68.5(3)
C1B O5B C5B C6B -171.9(2)
O4B C4B C5B O5B -177.0(2)
C3B C4B C5B O5B -55.6(3)
O4B C4B C5B C6B 68.7(3)
C3B C4B C5B C6B -169.9(2)
O5B C5B C6B O7B -91.4(4)
C4B C5B C6B O7B 26.2(5)
O5B C5B C6B O6B 86.9(3)
C4B C5B C6B O6B -155.5(3)
C10 C1 C2 C3 -57.8(4)
C1 C2 C3 O3 -176.7(3)
C1 C2 C3 C4 59.7(4)
O5A C1A O3 C3 -77.5(3)
C2A C1A O3 C3 163.1(2)
C2 C3 O3 C1A 97.3(3)
C4 C3 O3 C1A -135.6(3)
O3 C3 C4 C24 -53.0(4)
C2 C3 C4 C24 71.6(4)
O3 C3 C4 C23 65.2(3)
C2 C3 C4 C23 -170.2(3)
O3 C3 C4 C5 -178.3(2)
C2 C3 C4 C5 -53.8(4)
C3 C4 C5 C6 -178.3(3)
C24 C4 C5 C6 58.1(4)
C23 C4 C5 C6 -63.0(4)
C3 C4 C5 C10 50.5(4)
C24 C4 C5 C10 -73.2(4)
C23 C4 C5 C10 165.7(3)
C10 C5 C6 C7 -66.7(4)
C4 C5 C6 C7 158.4(3)
C5 C6 C7 C8 57.0(4)
C6 C7 C8 C26 76.4(3)
C6 C7 C8 C9 -43.5(4)
C6 C7 C8 C14 -161.6(3)
C7 C8 C9 C11 177.5(3)
C26 C8 C9 C11 59.1(4)
C14 C8 C9 C11 -62.0(3)
C7 C8 C9 C10 42.0(4)
C26 C8 C9 C10 -76.4(3)
C14 C8 C9 C10 162.5(3)
C2 C1 C10 C5 52.4(4)
C2 C1 C10 C9 166.2(3)
C2 C1 C10 C25 -71.5(4)
C6 C5 C10 C1 176.2(3)
C4 C5 C10 C1 -50.9(4)
C6 C5 C10 C9 61.3(3)
C4 C5 C10 C9 -165.9(3)
C6 C5 C10 C25 -63.7(4)
C4 C5 C10 C25 69.1(4)
C11 C9 C10 C1 62.5(3)
C8 C9 C10 C1 -165.6(3)
C11 C9 C10 C5 177.8(3)
C8 C9 C10 C5 -50.3(4)
C11 C9 C10 C25 -56.6(4)
C8 C9 C10 C25 75.3(4)
C10 C9 C11 O11 -12.8(5)
C8 C9 C11 O11 -149.0(4)
C10 C9 C11 C12 170.3(3)
C8 C9 C11 C12 34.0(4)
O11 C11 C12 C13 179.7(4)
C9 C11 C12 C13 -3.2(5)
C11 C12 C13 C14 2.0(5)
C11 C12 C13 C18 175.9(3)
C12 C13 C14 C15 -154.5(3)
C18 C13 C14 C15 31.8(4)
C12 C13 C14 C27 89.9(4)
C18 C13 C14 C27 -83.9(3)
C12 C13 C14 C8 -31.6(4)
C18 C13 C14 C8 154.7(3)
C7 C8 C14 C13 -178.4(2)
C26 C8 C14 C13 -59.0(3)
C9 C8 C14 C13 61.0(3)
C7 C8 C14 C15 -54.8(3)
C26 C8 C14 C15 64.6(3)
C9 C8 C14 C15 -175.5(3)
C7 C8 C14 C27 63.4(3)
C26 C8 C14 C27 -177.2(3)
C9 C8 C14 C27 -57.2(3)
C13 C14 C15 C16 -40.3(4)
C27 C14 C15 C16 75.9(3)
C8 C14 C15 C16 -162.1(3)
C14 C15 C16 C17 57.3(4)
C15 C16 C17 C28 59.0(4)
C15 C16 C17 C22 177.9(3)
C15 C16 C17 C18 -60.7(4)
C12 C13 C18 C17 149.6(3)
C14 C13 C18 C17 -36.6(4)
C12 C13 C18 C19 -84.0(4)
C14 C13 C18 C19 89.8(3)
C16 C17 C18 C13 48.2(4)
C28 C17 C18 C13 -72.7(3)
C22 C17 C18 C13 170.4(3)
C16 C17 C18 C19 -75.7(4)
C28 C17 C18 C19 163.5(3)
C22 C17 C18 C19 46.6(4)
C13 C18 C19 C20 -176.5(3)
C17 C18 C19 C20 -50.7(4)
C18 C19 C20 C30 -66.8(4)
C18 C19 C20 C29 173.8(4)
C18 C19 C20 C21 53.7(5)
C19 C20 C21 C22 -56.8(5)
C30 C20 C21 C22 65.5(4)
C29 C20 C21 C22 -176.0(4)
C20 C21 C22 C17 59.0(5)
C16 C17 C22 C21 69.2(4)
C28 C17 C22 C21 -170.0(3)
C18 C17 C22 C21 -52.4(4)
C19 C20 C30 O31 -17.3(5)
C29 C20 C30 O31 102.8(5)
C21 C20 C30 O31 -137.2(4)
C19 C20 C30 O30 168.0(4)
C29 C20 C30 O30 -71.9(5)
C21 C20 C30 O30 48.2(5)
